data_7027858
loop_
_publ_author_name
'Mann, Karen L. V.'
'Jeffery, John C.'
'McCleverty, Jon A.'
'Ward, Michael D.'

_publ_section_title
;
 Synthesis and co-ordination chemistry of the tetradentate chelating
 ligand 1,3-bis[3-(2-pyridyl)pyrazol-1-yl]propane: crystal structures of
 complexes with FeII, CuII, ZnII, AgI and PbII
;
_journal_issue 18
_journal_name_full 'Journal of the Chemical Society, Dalton Transactions'
_journal_page_first 3029
_journal_paper_doi 10.1039/a804501a
_journal_year 1998
_chemical_formula_sum 'C58 H61 Cl4 N18 O22.5 Zn3'
_chemical_formula_weight 1708.16
_chemical_name_systematic
; 

 ? 

;
_space_group_IT_number 205
_symmetry_cell_setting cubic
_symmetry_space_group_name_Hall '-P 2ac 2ab 3'
_symmetry_space_group_name_H-M 'P a -3'
_atom_sites_solution_hydrogens geom
_atom_sites_solution_primary direct
_atom_sites_solution_secondary difmap
_audit_creation_method SHELXL
_cell_angle_alpha 90.00
_cell_angle_beta 90.00
_cell_angle_gamma 90.00
_cell_formula_units_Z 8
_cell_length_a 23.981(4)
_cell_length_b 23.981(5)
_cell_length_c 23.981(5)
_cell_measurement_temperature 173(2)
_cell_volume 13791(5)
_computing_structure_refinement 'SHELXL-93 (Sheldrick, 1993)'
_computing_structure_solution 'SHELXS-86 (Sheldrick, 1990)'
_diffrn_ambient_temperature 173(2)
_diffrn_radiation_monochromator graphite
_diffrn_radiation_source 'fine-focus sealed tube'
_diffrn_radiation_type MoK\a
_diffrn_radiation_wavelength 0.71073
_diffrn_reflns_av_R_equivalents 0.1461
_diffrn_reflns_av_sigmaI/netI 0.0393
_diffrn_reflns_limit_h_max 29
_diffrn_reflns_limit_h_min -31
_diffrn_reflns_limit_k_max 31
_diffrn_reflns_limit_k_min -30
_diffrn_reflns_limit_l_max 31
_diffrn_reflns_limit_l_min -24
_diffrn_reflns_number 54976
_diffrn_reflns_theta_max 22.48
_diffrn_reflns_theta_min 1.47
_exptl_absorpt_coefficient_mu 1.281
_exptl_crystal_colour colourless
_exptl_crystal_density_diffrn 1.645
_exptl_crystal_F_000 6984
_exptl_crystal_size_max 0.28
_exptl_crystal_size_mid 0.24
_exptl_crystal_size_min 0.14
_refine_diff_density_max 0.623
_refine_diff_density_min -0.413
_refine_diff_density_rms 0.073
_refine_ls_extinction_method none
_refine_ls_goodness_of_fit_all 1.088
_refine_ls_goodness_of_fit_obs 1.096
_refine_ls_matrix_type full
_refine_ls_number_parameters 318
_refine_ls_number_reflns 3017
_refine_ls_number_restraints 12
_refine_ls_restrained_S_all 1.092
_refine_ls_restrained_S_obs 1.094
_refine_ls_R_factor_all 0.0903
_refine_ls_R_factor_obs 0.0592
_refine_ls_shift/esd_max 0.000
_refine_ls_shift/esd_mean 0.000
_refine_ls_structure_factor_coef Fsqd
_refine_ls_weighting_details 'w=1/[\s^2^(Fo^2^)+(0.0365P)^2^+76.0600P] where P=(Fo^2^+2Fc^2^)/3'
_refine_ls_weighting_scheme calc
_refine_ls_wR_factor_all 0.1414
_refine_ls_wR_factor_obs 0.1193
_reflns_number_observed 2226
_reflns_number_total 3022
_reflns_observed_criterion >2sigma(I)
_cod_data_source_file a804501sup1.cif
_cod_data_source_block sad
_cod_depositor_comments
;
The following automatic conversions were performed:

'_refine_ls_weighting_scheme' value 'calc
w=1/[\s^2^(Fo^2^)+(0.0365P)^2^+76.0600P] where P=(Fo^2^+2Fc^2^)/3'
was changed to 'calc'. New tag '_refine_ls_weighting_details' was
created. The value of the new tag was set to
'w=1/[\s^2^(Fo^2^)+(0.0365P)^2^+76.0600P] where P=(Fo^2^+2Fc^2^)/3'.

Automatic conversion script
Id: cif_fix_values 3143 2015-03-26 13:38:13Z robertas 
;
_cod_original_cell_volume 13790.7(46)
_cod_original_sg_symbol_H-M Pa-3
_cod_original_formula_sum 'C58 H61 Cl4 N18 O22.50 Zn3'
_cod_database_code 7027858

loop_
_symmetry_equiv_pos_as_xyz
'x, y, z'
'-x+1/2, -y, z+1/2'
'-x, y+1/2, -z+1/2'
'x+1/2, -y+1/2, -z'
'z, x, y'
'z+1/2, -x+1/2, -y'
'-z+1/2, -x, y+1/2'
'-z, x+1/2, -y+1/2'
'y, z, x'
'-y, z+1/2, -x+1/2'
'y+1/2, -z+1/2, -x'
'-y+1/2, -z, x+1/2'
'-x, -y, -z'
'x-1/2, y, -z-1/2'
'x, -y-1/2, z-1/2'
'-x-1/2, y-1/2, z'
'-z, -x, -y'
'-z-1/2, x-1/2, y'
'z-1/2, x, -y-1/2'
'z, -x-1/2, y-1/2'
'-y, -z, -x'
'y, -z-1/2, x-1/2'
'-y-1/2, z-1/2, x'
'y-1/2, z, -x-1/2'

loop_
_atom_site_aniso_label
_atom_site_aniso_U_11
_atom_site_aniso_U_22
_atom_site_aniso_U_33
_atom_site_aniso_U_23
_atom_site_aniso_U_13
_atom_site_aniso_U_12
Zn1 0.0385(5) 0.0374(5) 0.0456(5) -0.0036(4) -0.0046(4) 0.0031(4)
N11 0.040(4) 0.047(4) 0.045(4) -0.007(3) 0.000(3) 0.002(3)
C12 0.049(5) 0.030(4) 0.049(5) -0.007(4) -0.012(4) 0.003(4)
C13 0.056(5) 0.052(5) 0.062(5) 0.007(4) 0.004(4) 0.012(4)
C14 0.076(7) 0.062(6) 0.081(7) 0.002(5) 0.003(5) 0.030(5)
C15 0.063(6) 0.083(7) 0.067(6) -0.005(5) 0.014(5) 0.020(5)
C16 0.054(5) 0.049(5) 0.053(5) -0.002(4) 0.000(4) 0.009(4)
N21 0.040(4) 0.032(3) 0.059(4) -0.003(3) 0.001(3) -0.001(3)
N22 0.048(4) 0.037(4) 0.058(4) -0.001(3) 0.001(3) -0.009(3)
C23 0.064(6) 0.032(4) 0.058(5) -0.003(4) 0.003(4) -0.005(4)
C24 0.056(5) 0.037(4) 0.048(5) -0.004(4) -0.008(4) -0.003(4)
C25 0.040(4) 0.043(4) 0.045(4) -0.008(4) -0.006(4) -0.004(4)
C3 0.046(5) 0.041(4) 0.064(5) -0.006(4) 0.008(4) 0.000(4)
C4 0.035(4) 0.054(5) 0.088(7) -0.004(5) 0.003(4) -0.006(4)
C5 0.037(4) 0.059(5) 0.080(6) -0.020(5) -0.010(4) -0.008(4)
N61 0.040(4) 0.045(4) 0.052(4) -0.014(3) -0.006(3) 0.005(3)
N62 0.040(4) 0.072(5) 0.054(4) -0.013(4) -0.001(3) 0.005(4)
C63 0.038(5) 0.122(8) 0.051(5) 0.004(6) -0.012(4) 0.013(6)
C64 0.052(5) 0.104(8) 0.046(5) 0.011(5) -0.003(4) 0.025(5)
C65 0.058(5) 0.057(5) 0.029(4) -0.005(4) 0.001(4) 0.017(4)
N71 0.050(4) 0.041(4) 0.044(4) -0.007(3) 0.001(3) 0.001(3)
C72 0.064(5) 0.052(5) 0.032(4) -0.010(4) -0.003(4) 0.014(4)
C73 0.092(7) 0.042(5) 0.040(5) -0.006(4) -0.013(4) 0.012(5)
C74 0.102(8) 0.041(5) 0.054(5) 0.003(4) -0.002(5) -0.013(5)
C75 0.066(6) 0.066(6) 0.053(5) -0.006(5) 0.003(5) -0.008(5)
C76 0.062(6) 0.046(5) 0.047(5) 0.004(4) 0.001(4) -0.001(4)
Cl1 0.0442(8) 0.0442(8) 0.0442(8) 0.0058(9) -0.0058(9) -0.0058(9)
O1 0.194(9) 0.194(9) 0.194(9) -0.063(7) 0.063(7) 0.063(7)
O2 0.184(8) 0.074(5) 0.149(7) 0.042(5) -0.095(7) -0.060(5)
Cl2 0.086(2) 0.0505(12) 0.0373(11) 0.0033(9) 0.0069(11) 0.0105(11)
O5 0.143(8) 0.244(12) 0.100(7) -0.042(7) -0.016(6) -0.051(8)
O6 0.219(9) 0.064(5) 0.126(6) 0.032(4) 0.094(7) 0.013(5)
O7 0.238(10) 0.148(7) 0.061(4) 0.023(5) 0.036(5) 0.132(7)
O8 0.145(6) 0.076(4) 0.042(3) 0.008(3) 0.024(4) 0.011(4)
C111 0.036(3) 0.036(3) 0.036(3) 0.004(3) 0.004(3) -0.004(3)
O9 0.045(3) 0.035(3) 0.044(3) -0.005(2) -0.007(2) 0.004(2)
O11 0.383(25) 0.389(28) 0.256(18) -0.019(18) -0.070(20) 0.152(20)
O10 0.366(27) 0.366(27) 0.366(27) -0.089(33) 0.089(33) -0.089(33)

loop_
_atom_site_label
_atom_site_type_symbol
_atom_site_fract_x
_atom_site_fract_y
_atom_site_fract_z
_atom_site_U_iso_or_equiv
_atom_site_thermal_displace_type
_atom_site_occupancy
_atom_site_calc_flag
_atom_site_refinement_flags
Zn1 Zn 0.80087(3) 0.23057(3) 0.10663(3) 0.0405(3) Uani 1 d .
N11 N 0.8601(2) 0.1677(2) 0.0916(2) 0.0438(15) Uani 1 d .
C12 C 0.8553(3) 0.1221(3) 0.1249(3) 0.043(2) Uani 1 d .
C13 C 0.8949(3) 0.0809(3) 0.1253(3) 0.057(2) Uani 1 d .
H13 H 0.8909(3) 0.0497(3) 0.1493(3) 0.068 Uiso 1 calc R
C14 C 0.9400(4) 0.0852(4) 0.0911(4) 0.073(3) Uani 1 d .
H14 H 0.9675(4) 0.0567(4) 0.0907(4) 0.088 Uiso 1 calc R
C15 C 0.9457(4) 0.1313(4) 0.0568(4) 0.071(3) Uani 1 d .
H15 H 0.9772(4) 0.1352(4) 0.0331(4) 0.085 Uiso 1 calc R
C16 C 0.9042(3) 0.1717(3) 0.0580(3) 0.052(2) Uani 1 d .
H16 H 0.9073(3) 0.2032(3) 0.0341(3) 0.063 Uiso 1 calc R
N21 N 0.7700(2) 0.1635(2) 0.1548(2) 0.0438(15) Uani 1 d .
N22 N 0.7276(2) 0.1531(2) 0.1901(3) 0.048(2) Uani 1 d .
C23 C 0.7355(3) 0.1043(3) 0.2168(3) 0.051(2) Uani 1 d .
H23 H 0.7108(3) 0.0882(3) 0.2432(3) 0.061 Uiso 1 calc R
C24 C 0.7851(3) 0.0820(3) 0.1992(3) 0.047(2) Uani 1 d .
H24 H 0.8020(3) 0.0481(3) 0.2109(3) 0.057 Uiso 1 calc R
C25 C 0.8054(3) 0.1206(3) 0.1601(3) 0.043(2) Uani 1 d .
C3 C 0.6793(3) 0.1904(3) 0.1901(3) 0.050(2) Uani 1 d .
H3A H 0.6920(3) 0.2290(3) 0.1828(3) 0.061 Uiso 1 calc R
H3B H 0.6616(3) 0.1896(3) 0.2274(3) 0.061 Uiso 1 calc R
C4 C 0.6365(3) 0.1737(3) 0.1463(4) 0.059(2) Uani 1 d .
H4A H 0.6202(3) 0.1374(3) 0.1572(4) 0.071 Uiso 1 calc R
H4B H 0.6060(3) 0.2016(3) 0.1466(4) 0.071 Uiso 1 calc R
C5 C 0.6587(3) 0.1689(3) 0.0870(3) 0.059(2) Uani 1 d .
H5A H 0.6919(3) 0.1444(3) 0.0874(3) 0.070 Uiso 1 calc R
H5B H 0.6300(3) 0.1505(3) 0.0637(3) 0.070 Uiso 1 calc R
N61 N 0.7256(2) 0.2433(2) 0.0639(2) 0.046(2) Uani 1 d .
N62 N 0.6739(3) 0.2218(3) 0.0608(3) 0.055(2) Uani 1 d .
C63 C 0.6411(3) 0.2535(4) 0.0283(3) 0.070(3) Uani 1 d .
H63 H 0.6030(3) 0.2466(4) 0.0198(3) 0.084 Uiso 1 calc R
C64 C 0.6722(3) 0.2976(4) 0.0095(3) 0.067(3) Uani 1 d .
H64 H 0.6605(3) 0.3269(4) -0.0144(3) 0.081 Uiso 1 calc R
C65 C 0.7245(3) 0.2904(3) 0.0329(3) 0.048(2) Uani 1 d .
N71 N 0.8207(3) 0.2980(2) 0.0516(2) 0.0452(15) Uani 1 d .
C72 C 0.7759(3) 0.3216(3) 0.0266(3) 0.049(2) Uani 1 d .
C73 C 0.7813(4) 0.3709(3) -0.0030(3) 0.058(2) Uani 1 d .
H73 H 0.7494(4) 0.3874(3) -0.0198(3) 0.069 Uiso 1 calc R
C74 C 0.8316(4) 0.3959(3) -0.0082(3) 0.066(2) Uani 1 d .
H74 H 0.8354(4) 0.4297(3) -0.0285(3) 0.079 Uiso 1 calc R
C75 C 0.8774(4) 0.3714(4) 0.0164(3) 0.062(2) Uani 1 d .
H75 H 0.9134(4) 0.3876(4) 0.0127(3) 0.074 Uiso 1 calc R
C76 C 0.8701(3) 0.3229(3) 0.0467(3) 0.051(2) Uani 1 d .
H76 H 0.9014(3) 0.3067(3) 0.0648(3) 0.062 Uiso 1 calc R
Cl1 Cl 0.63567(8) 0.36433(8) -0.13567(8) 0.0442(8) Uani 1 d S
O1 O 0.6032(4) 0.3968(4) -0.1032(4) 0.194(9) Uani 1 d S
O2 O 0.6145(4) 0.3116(3) -0.1266(4) 0.135(4) Uani 1 d .
Cl2 Cl 0.74251(10) 0.05763(8) 0.01362(8) 0.0578(6) Uani 1 d .
O5 O 0.6939(4) 0.0431(5) -0.0125(4) 0.162(4) Uani 1 d .
O6 O 0.7529(4) 0.1118(3) 0.0003(3) 0.137(4) Uani 1 d .
O7 O 0.7822(4) 0.0208(4) -0.0085(3) 0.149(4) Uani 1 d .
O8 O 0.7355(3) 0.0511(2) 0.0716(2) 0.088(2) Uani 1 d .
C111 C 0.8089(3) 0.3089(3) 0.1911(3) 0.036(3) Uani 1 d S
O9 O 0.8347(2) 0.2656(2) 0.1735(2) 0.0414(12) Uani 1 d .
O11 O 0.5793(8) 0.0624(9) -0.0186(8) 0.343(11) Uani 1 d U
O10 O 0.5000 0.0000 0.0000 0.366(27) Uani 1 d SU

loop_
_atom_type_symbol
_atom_type_description
_atom_type_scat_dispersion_real
_atom_type_scat_dispersion_imag
_atom_type_scat_source
C C 0.0033 0.0016 'International Tables Vol C Tables 4.2.6.8 and 6.1.1.4'
H H 0.0000 0.0000 'International Tables Vol C Tables 4.2.6.8 and 6.1.1.4'
N N 0.0061 0.0033 'International Tables Vol C Tables 4.2.6.8 and 6.1.1.4'
Zn Zn 0.2839 1.4301 'International Tables Vol C Tables 4.2.6.8 and 6.1.1.4'
Cl Cl 0.1484 0.1585 'International Tables Vol C Tables 4.2.6.8 and 6.1.1.4'
O O 0.0106 0.0060 'International Tables Vol C Tables 4.2.6.8 and 6.1.1.4'

loop_
_geom_angle_atom_site_label_1
_geom_angle_atom_site_label_2
_geom_angle_atom_site_label_3
_geom_angle
_geom_angle_site_symmetry_1
_geom_angle_site_symmetry_3
O9 Zn1 N61 133.2(2) . .
O9 Zn1 N11 99.6(2) . .
N61 Zn1 N11 127.0(2) . .
O9 Zn1 N21 91.3(2) . .
N61 Zn1 N21 94.4(2) . .
N11 Zn1 N21 77.6(2) . .
O9 Zn1 N71 95.0(2) . .
N61 Zn1 N71 77.3(2) . .
N11 Zn1 N71 106.6(2) . .
N21 Zn1 N71 171.7(2) . .
C16 N11 C12 118.8(6) . .
C16 N11 Zn1 126.0(5) . .
C12 N11 Zn1 114.7(5) . .
N11 C12 C13 121.6(7) . .
N11 C12 C25 115.3(6) . .
C13 C12 C25 123.0(7) . .
C14 C13 C12 119.5(8) . .
C13 C14 C15 119.8(8) . .
C14 C15 C16 118.3(8) . .
N11 C16 C15 122.0(8) . .
C25 N21 N22 106.1(6) . .
C25 N21 Zn1 114.4(5) . .
N22 N21 Zn1 138.5(5) . .
N21 N22 C23 110.8(6) . .
N21 N22 C3 119.0(6) . .
C23 N22 C3 129.8(6) . .
N22 C23 C24 108.3(7) . .
C23 C24 C25 104.3(7) . .
N21 C25 C24 110.5(6) . .
N21 C25 C12 116.4(6) . .
C24 C25 C12 133.1(7) . .
N22 C3 C4 111.9(6) . .
C5 C4 C3 115.4(6) . .
N62 C5 C4 115.0(6) . .
N62 N61 C65 105.7(6) . .
N62 N61 Zn1 139.9(5) . .
C65 N61 Zn1 114.0(5) . .
C63 N62 N61 110.9(7) . .
C63 N62 C5 126.5(7) . .
N61 N62 C5 122.5(6) . .
N62 C63 C64 107.9(7) . .
C63 C64 C65 105.4(8) . .
N61 C65 C64 110.2(8) . .
N61 C65 C72 118.1(7) . .
C64 C65 C72 131.5(8) . .
C76 N71 C72 118.6(7) . .
C76 N71 Zn1 126.2(5) . .
C72 N71 Zn1 114.3(5) . .
N71 C72 C73 120.6(8) . .
N71 C72 C65 114.3(7) . .
C73 C72 C65 125.0(8) . .
C74 C73 C72 120.5(8) . .
C73 C74 C75 118.9(8) . .
C74 C75 C76 118.8(8) . .
N71 C76 C75 122.5(8) . .
O1 Cl1 O2 103.0(5) . .
O1 Cl1 O2 103.0(5) . 7_564
O2 Cl1 O2 115.1(3) . 7_564
O1 Cl1 O2 103.0(5) . 10_655
O2 Cl1 O2 115.1(3) . 10_655
O2 Cl1 O2 115.1(3) 7_564 10_655
O6 Cl2 O5 107.0(7) . .
O6 Cl2 O7 112.9(5) . .
O5 Cl2 O7 104.1(6) . .
O6 Cl2 O8 111.0(4) . .
O5 Cl2 O8 108.8(5) . .
O7 Cl2 O8 112.6(4) . .
O9 C111 O9 120.000(1) . 8_645
O9 C111 O9 120.000(2) . 11_556
O9 C111 O9 120.000(1) 8_645 11_556
C111 O9 Zn1 114.3(3) . .

loop_
_geom_bond_atom_site_label_1
_geom_bond_atom_site_label_2
_geom_bond_distance
_geom_bond_site_symmetry_2
Zn1 O9 1.984(4) .
Zn1 N61 2.098(6) .
Zn1 N11 2.102(6) .
Zn1 N21 2.115(6) .
Zn1 N71 2.141(6) .
N11 C16 1.333(9) .
N11 C12 1.360(9) .
C12 C13 1.371(10) .
C12 C25 1.464(10) .
C13 C14 1.362(11) .
C14 C15 1.383(12) .
C15 C16 1.391(11) .
N21 C25 1.338(8) .
N21 N22 1.345(8) .
N22 C23 1.345(9) .
N22 C3 1.464(9) .
C23 C24 1.372(10) .
C24 C25 1.405(10) .
C3 C4 1.523(10) .
C4 C5 1.523(11) .
C5 N62 1.464(10) .
N61 N62 1.345(8) .
N61 C65 1.352(9) .
N62 C63 1.342(10) .
C63 C64 1.370(12) .
C64 C65 1.383(10) .
C65 C72 1.451(10) .
N71 C76 1.330(9) .
N71 C72 1.356(9) .
C72 C73 1.385(10) .
C73 C74 1.353(11) .
C74 C75 1.378(11) .
C75 C76 1.382(10) .
Cl1 O1 1.348(15) .
Cl1 O2 1.379(6) .
Cl1 O2 1.379(6) 7_564
Cl1 O2 1.379(6) 10_655
Cl2 O6 1.361(7) .
Cl2 O5 1.369(9) .
Cl2 O7 1.404(7) .
Cl2 O8 1.409(5) .
C111 O9 1.280(4) .
C111 O9 1.280(4) 8_645
C111 O9 1.280(4) 11_556
